data_2204768
loop_
_publ_author_name
'Gao, Shan'
'Liu, Ji-Wei'
'Huo, Li-Hua'
'Zhao, Hui'
'Zhao, Jing-Gui'

_publ_section_title
;
 Poly[triaqua(\m-benzene-1,3-dioxyacetato)manganese(II)]: a
 two-dimensional manganese(II) coordination polymer
;
_journal_issue 12
_journal_name_full 'Acta Crystallographica Section E'
_journal_page_first m1849
_journal_page_last m1851
_journal_paper_doi 10.1107/S1600536804029137
_journal_volume 60
_journal_year 2004
_chemical_formula_iupac '[Mn (C10 H8 O6) (H2 O)3]'
_chemical_formula_moiety 'C10 H14 Mn O9'
_chemical_formula_sum 'C10 H14 Mn O9'
_chemical_formula_weight 333.15
_chemical_name_common
;
Poly[triaqua(\m-benzene-1,3-dioxyacetato)manganese(II)]
;
_chemical_name_systematic
;
Poly[triaqua[\m-m-phenylenebis(oxyacetato)]manganese(II)]
;
_space_group_IT_number 2
_symmetry_cell_setting triclinic
_symmetry_space_group_name_Hall '-P 1'
_symmetry_space_group_name_H-M 'P -1'
_atom_sites_solution_hydrogens geom
_atom_sites_solution_primary direct
_atom_sites_solution_secondary difmap
_cell_angle_alpha 83.65(2)
_cell_angle_beta 84.160(10)
_cell_angle_gamma 84.920(10)
_cell_formula_units_Z 2
_cell_length_a 4.7700(10)
_cell_length_b 5.797(2)
_cell_length_c 22.923(7)
_cell_measurement_reflns_used 5921
_cell_measurement_temperature 293(2)
_cell_measurement_theta_max 27.48
_cell_measurement_theta_min 3.65
_cell_volume 624.8(3)
_computing_cell_refinement RAPID-AUTO
_computing_data_collection 'RAPID-AUTO (Rigaku, 1998)'
_computing_data_reduction 'CrystalStructure (Rigaku/MSC, 2002)'
_computing_molecular_graphics 'ORTEPII (Johnson, 1976)'
_computing_publication_material SHELXL97
_computing_structure_refinement 'SHELXL97 (Sheldrick, 1997)'
_computing_structure_solution 'SHELXS97 (Sheldrick, 1997)'
_diffrn_ambient_temperature 293(2)
_diffrn_detector_area_resol_mean 10
_diffrn_measured_fraction_theta_full 0.990
_diffrn_measured_fraction_theta_max 0.990
_diffrn_measurement_device_type 'Rigaku R-AXIS RAPID'
_diffrn_measurement_method \w
_diffrn_radiation_monochromator graphite
_diffrn_radiation_source 'fine-focus sealed tube'
_diffrn_radiation_type MoK\a
_diffrn_radiation_wavelength 0.71073
_diffrn_reflns_av_R_equivalents 0.0305
_diffrn_reflns_av_sigmaI/netI 0.0317
_diffrn_reflns_limit_h_max 5
_diffrn_reflns_limit_h_min -6
_diffrn_reflns_limit_k_max 7
_diffrn_reflns_limit_k_min -7
_diffrn_reflns_limit_l_max 29
_diffrn_reflns_limit_l_min -29
_diffrn_reflns_number 6030
_diffrn_reflns_theta_full 27.48
_diffrn_reflns_theta_max 27.48
_diffrn_reflns_theta_min 3.55
_diffrn_standards_decay_% 0
_diffrn_standards_interval_count 0
_diffrn_standards_interval_time 0
_diffrn_standards_number 0
_exptl_absorpt_coefficient_mu 1.100
_exptl_absorpt_correction_T_max 0.818
_exptl_absorpt_correction_T_min 0.679
_exptl_absorpt_correction_type multi-scan
_exptl_absorpt_process_details '(ABSCOR; Higashi, 1995)'
_exptl_crystal_colour colourless
_exptl_crystal_density_diffrn 1.771
_exptl_crystal_density_meas ?
_exptl_crystal_density_method .
_exptl_crystal_description prism
_exptl_crystal_F_000 342
_exptl_crystal_size_max 0.38
_exptl_crystal_size_mid 0.25
_exptl_crystal_size_min 0.19
_refine_diff_density_max 0.481
_refine_diff_density_min -0.552
_refine_ls_extinction_method none
_refine_ls_goodness_of_fit_ref 1.04
_refine_ls_hydrogen_treatment mixed
_refine_ls_matrix_type full
_refine_ls_number_parameters 202
_refine_ls_number_reflns 2841
_refine_ls_number_restraints 9
_refine_ls_restrained_S_all 1.04
_refine_ls_R_factor_all 0.059
_refine_ls_R_factor_gt 0.043
_refine_ls_shift/su_max 0.000
_refine_ls_shift/su_mean 0.000
_refine_ls_structure_factor_coef Fsqd
_refine_ls_weighting_details 'calc w = 1/[\s^2^(Fo^2^)+(0.0669P)^2^+1.0201P] where P=(Fo^2^+2Fc^2^)/3'
_refine_ls_weighting_scheme calc
_refine_ls_wR_factor_gt 0.121
_refine_ls_wR_factor_ref 0.133
_reflns_number_gt 2278
_reflns_number_total 2841
_reflns_threshold_expression I>2\s(I)
_cod_data_source_file ob6433.cif
_cod_data_source_block I
_cod_depositor_comments
;
The following automatic conversions were performed:
'_symmetry_cell_setting' value 'Triclinic' changed to 'triclinic'
according to '/home/saulius/struct/CIF-dictionaries/cif_core.dic'
dictionary named 'cif_core.dic' version 2.4.1 from 2010-06-29.

Automatic conversion script
Id: cif_fix_enum 1527 2010-12-29 10:47:43Z saulius 

The following automatic conversions were performed:

'_symmetry_cell_setting' value 'Triclinic' changed to 'triclinic'
according to /home/saulius/struct/CIF-dictionaries/cif_core.dic
dictionary named 'cif_core.dic' version 2.4.1 from 2010-06-29.

Automatic conversion script
Id: cif_fix_values 1715 2011-07-08 13:25:40Z adriana 
;
_cod_database_code 2204768
_cod_database_fobs_code 2204768

loop_
_symmetry_equiv_pos_as_xyz
'x, y, z'
'-x, -y, -z'

loop_
_atom_site_label
_atom_site_fract_x
_atom_site_fract_y
_atom_site_fract_z
_atom_site_U_iso_or_equiv
_atom_site_adp_type
_atom_site_calc_flag
_atom_site_refinement_flags
_atom_site_occupancy
_atom_site_type_symbol
Mn1 1.0000 0.5000 0.5000 0.02615(19) Uani d S 1 Mn
Mn2 -0.5000 -0.5000 1.0000 0.02215(18) Uani d S 1 Mn
O1 0.7336(5) 0.3480(4) 0.57526(10) 0.0323(5) Uani d . 1 O
O2 1.0028(5) 0.0387(4) 0.61097(10) 0.0348(6) Uani d . 1 O
O3 0.3982(5) 0.3519(4) 0.67319(10) 0.0327(5) Uani d . 1 O
O4 -0.0685(5) 0.0262(4) 0.85906(11) 0.0392(6) Uani d . 1 O
O5 -0.2285(4) -0.2940(4) 0.93834(10) 0.0282(5) Uani d . 1 O
O6 0.1878(5) -0.5059(4) 0.93369(10) 0.0272(5) Uani d . 1 O
O1W 0.7348(5) 0.8176(4) 0.49539(12) 0.0360(6) Uani d D 1 O
O2W 0.7548(5) 0.3546(4) 0.43823(11) 0.0333(5) Uani d D 1 O
O3W -0.7483(5) -0.1842(4) 1.02398(11) 0.0354(6) Uani d D 1 O
C1 0.7924(7) 0.1846(6) 0.61384(14) 0.0264(6) Uani d . 1 C
C2 0.5917(7) 0.1516(6) 0.66945(14) 0.0290(7) Uani d . 1 C
C3 0.2004(7) 0.3546(6) 0.72090(13) 0.0271(6) Uani d . 1 C
C4 0.0114(7) 0.5491(6) 0.72157(15) 0.0329(7) Uani d . 1 C
C5 -0.1982(8) 0.5640(6) 0.76744(15) 0.0348(8) Uani d . 1 C
C6 -0.2210(7) 0.3859(6) 0.81308(14) 0.0307(7) Uani d . 1 C
C7 -0.0276(7) 0.1947(5) 0.81230(13) 0.0272(7) Uani d . 1 C
C8 0.1848(7) 0.1742(6) 0.76672(14) 0.0281(7) Uani d . 1 C
C9 0.1384(7) -0.1637(6) 0.86786(14) 0.0293(7) Uani d . 1 C
C10 0.0210(6) -0.3334(5) 0.91771(12) 0.0231(6) Uani d . 1 C
H2A 0.4890 0.0151 0.6686 0.035 Uiso calc R 1 H
H2B 0.6982 0.1281 0.7038 0.035 Uiso calc R 1 H
H4 0.0252 0.6694 0.6913 0.040 Uiso calc R 1 H
H5 -0.3258 0.6949 0.7678 0.042 Uiso calc R 1 H
H6 -0.3642 0.3955 0.8436 0.037 Uiso calc R 1 H
H8 0.3134 0.0439 0.7666 0.034 Uiso calc R 1 H
H9A 0.3115 -0.1081 0.8779 0.035 Uiso calc R 1 H
H9B 0.1804 -0.2401 0.8321 0.035 Uiso calc R 1 H
H10 0.776(8) 0.877(8) 0.4602(8) 0.054 Uiso d D 1 H
H11 0.563(3) 0.788(8) 0.4999(17) 0.054 Uiso d D 1 H
H12 0.646(7) 0.447(6) 0.4179(14) 0.050 Uiso d D 1 H
H13 0.841(8) 0.254(5) 0.4170(14) 0.050 Uiso d D 1 H
H14 -0.909(5) -0.237(7) 1.0336(18) 0.053 Uiso d D 1 H
H15 -0.722(8) -0.082(6) 1.0460(15) 0.053 Uiso d D 1 H

loop_
_atom_site_aniso_label
_atom_site_aniso_U_11
_atom_site_aniso_U_22
_atom_site_aniso_U_33
_atom_site_aniso_U_12
_atom_site_aniso_U_13
_atom_site_aniso_U_23
Mn1 0.0237(3) 0.0263(3) 0.0253(3) 0.0025(3) 0.0035(3) 0.0024(3)
Mn2 0.0183(3) 0.0229(3) 0.0231(3) -0.0004(2) 0.0025(2) 0.0021(2)
O1 0.0294(12) 0.0362(12) 0.0254(11) 0.0037(10) 0.0051(9) 0.0114(9)
O2 0.0364(13) 0.0332(12) 0.0302(12) 0.0087(10) 0.0031(10) 0.0021(10)
O3 0.0314(12) 0.0348(12) 0.0255(11) 0.0060(10) 0.0090(9) 0.0076(9)
O4 0.0371(14) 0.0359(13) 0.0342(13) 0.0095(11) 0.0165(11) 0.0153(10)
O5 0.0204(11) 0.0314(11) 0.0287(11) -0.0013(9) 0.0055(9) 0.0070(9)
O6 0.0256(11) 0.0283(11) 0.0262(11) 0.0002(9) -0.0029(9) 0.0022(9)
O1W 0.0254(12) 0.0299(12) 0.0483(15) 0.0050(10) 0.0067(11) 0.0009(11)
O2W 0.0313(13) 0.0333(13) 0.0335(12) 0.0064(10) -0.0024(10) -0.0029(10)
O3W 0.0317(13) 0.0315(12) 0.0426(14) 0.0008(10) 0.0020(11) -0.0093(10)
C1 0.0238(15) 0.0304(16) 0.0247(15) -0.0034(12) 0.0003(12) -0.0023(12)
C2 0.0263(15) 0.0315(16) 0.0261(15) -0.0005(13) 0.0024(12) 0.0050(13)
C3 0.0243(15) 0.0340(16) 0.0215(14) -0.0031(13) 0.0018(12) 0.0013(12)
C4 0.0371(18) 0.0308(16) 0.0265(16) 0.0032(14) 0.0026(13) 0.0067(13)
C5 0.0342(18) 0.0321(17) 0.0335(17) 0.0106(14) 0.0028(14) 0.0010(14)
C6 0.0293(16) 0.0343(17) 0.0253(15) -0.0003(13) 0.0071(13) 0.0011(13)
C7 0.0281(16) 0.0283(15) 0.0225(14) -0.0027(12) 0.0023(12) 0.0054(12)
C8 0.0254(15) 0.0286(16) 0.0266(15) 0.0035(12) 0.0013(12) 0.0061(12)
C9 0.0235(15) 0.0317(16) 0.0288(16) -0.0004(13) 0.0037(13) 0.0067(13)
C10 0.0240(15) 0.0249(14) 0.0198(14) -0.0033(12) -0.0004(11) -0.0001(11)

loop_
_atom_type_symbol
_atom_type_description
_atom_type_scat_dispersion_real
_atom_type_scat_dispersion_imag
_atom_type_scat_source
C C 0.0033 0.0016 'International Tables Vol C Tables 4.2.6.8 and 6.1.1.4'
H H 0.0000 0.0000 'International Tables Vol C Tables 4.2.6.8 and 6.1.1.4'
O O 0.0106 0.0060 'International Tables Vol C Tables 4.2.6.8 and 6.1.1.4'
Mn Mn 0.3368 0.7283 'International Tables Vol C Tables 4.2.6.8 and 6.1.1.4'

loop_
_geom_angle_atom_site_label_1
_geom_angle_atom_site_label_2
_geom_angle_atom_site_label_3
_geom_angle_site_symmetry_1
_geom_angle_site_symmetry_3
_geom_angle
_geom_angle_publ_flag
O1 Mn1 O1 2_766 . 180.0000(10) no
O1 Mn1 O2W . . 90.86(10) yes
O1 Mn1 O2W 2_766 . 89.14(10) yes
O5 Mn2 O5 2_447 . 180.0000(10) no
O5 Mn2 O6 . 2_547 88.04(9) yes
O5 Mn2 O6 . 1_455 91.96(9) yes
O5 Mn2 O3W 2_447 . 89.87(9) yes
O5 Mn2 O3W . . 90.13(9) yes
O6 Mn2 O6 2_547 1_455 180.0000(10) no
O1W Mn1 O1 . . 91.86(9) yes
O1W Mn1 O1 2_766 . 88.14(9) yes
O1W Mn1 O1W . 2_766 180.0000(10) no
O1W Mn1 O2W . . 91.24(10) yes
O1W Mn1 O2W 2_766 . 88.76(10) yes
O2W Mn1 O2W . 2_766 180.0000(10) no
O3W Mn2 O6 . 1_455 85.10(9) yes
O3W Mn2 O6 . 2_547 94.90(9) yes
O3W Mn2 O3W . 2_447 180.00(13) no
Mn1 O1W H10 . . 103(3) no
Mn1 O1W H11 . . 110(3) no
Mn1 O2W H12 . . 119(3) no
Mn1 O2W H13 . . 117(3) no
Mn2 O3W H14 . . 100(3) no
Mn2 O3W H15 . . 133(3) no
O1 Mn1 O2W 2_766 2_766 90.86(10) no
O1 Mn1 O2W . 2_766 89.14(10) no
O1 C1 C2 . . 118.6(3) no
O2 C1 O1 . . 126.3(3) no
O2 C1 C2 . . 115.1(3) no
O3 C2 C1 . . 109.5(3) no
O3 C2 H2A . . 109.8 no
O3 C2 H2B . . 109.8 no
O3 C3 C4 . . 115.8(3) no
O3 C3 C8 . . 123.4(3) no
O4 C7 C8 . . 123.6(3) no
O4 C9 C10 . . 108.1(2) no
O4 C9 H9A . . 110.1 no
O4 C9 H9B . . 110.1 no
O5 Mn2 O6 2_447 2_547 91.96(9) no
O5 Mn2 O6 2_447 1_455 88.04(9) no
O5 Mn2 O3W 2_447 2_447 90.13(9) no
O5 Mn2 O3W . 2_447 89.87(9) no
O5 C10 O6 . . 126.1(3) no
O5 C10 C9 . . 117.9(3) no
O6 C10 C9 . . 116.0(3) no
O1W Mn1 O1 . 2_766 88.14(9) no
O1W Mn1 O1 2_766 2_766 91.86(9) no
O1W Mn1 O2W . 2_766 88.76(10) no
O1W Mn1 O2W 2_766 2_766 91.24(10) no
O3W Mn2 O6 2_447 2_547 85.10(9) no
O3W Mn2 O6 2_447 1_455 94.90(9) no
C1 O1 Mn1 . . 129.8(2) no
C1 C2 H2A . . 109.8 no
C1 C2 H2B . . 109.8 no
C3 O3 C2 . . 118.0(2) no
C3 C4 H4 . . 120.2 no
C3 C8 H8 . . 120.9 no
C4 C3 C8 . . 120.7(3) no
C4 C5 C6 . . 120.8(3) no
C4 C5 H5 . . 119.6 no
C5 C4 C3 . . 119.6(3) no
C5 C4 H4 . . 120.2 no
C5 C6 H6 . . 120.6 no
C6 C5 H5 . . 119.6 no
C6 C7 O4 . . 114.7(3) no
C6 C7 C8 . . 121.7(3) no
C7 O4 C9 . . 120.1(2) no
C7 C6 C5 . . 118.9(3) no
C7 C6 H6 . . 120.6 no
C7 C8 C3 . . 118.3(3) no
C7 C8 H8 . . 120.9 no
C10 O5 Mn2 . . 131.5(2) no
C10 O6 Mn2 . 1_655 124.1(2) no
C10 C9 H9A . . 110.1 no
C10 C9 H9B . . 110.1 no
H10 O1W H11 . . 110(4) no
H12 O2W H13 . . 109.7(17) no
H14 O3W H15 . . 110(4) no
H2A C2 H2B . . 108.2 no
H9A C9 H9B . . 108.4 no

loop_
_geom_bond_atom_site_label_1
_geom_bond_atom_site_label_2
_geom_bond_site_symmetry_2
_geom_bond_distance
_geom_bond_publ_flag
Mn1 O1 . 2.187(2) yes
Mn1 O1W . 2.138(2) yes
Mn1 O2W . 2.204(3) yes
Mn2 O5 . 2.152(2) yes
Mn2 O6 1_455 2.238(2) yes
Mn2 O3W . 2.182(2) yes
O1 C1 . 1.256(4) yes
O2 C1 . 1.255(4) yes
O5 C10 . 1.246(4) yes
O6 C10 . 1.267(4) yes
Mn1 O1 2_766 2.187(2) no
Mn1 O1W 2_766 2.138(2) no
Mn1 O2W 2_766 2.204(3) no
Mn2 O5 2_447 2.152(2) no
Mn2 O6 2_547 2.238(2) no
Mn2 O3W 2_447 2.182(2) no
O3 C2 . 1.422(4) no
O3 C3 . 1.370(4) no
O4 C7 . 1.379(4) no
O4 C9 . 1.423(4) no
O6 Mn2 1_655 2.238(2) no
O1W H10 . 0.85(3) no
O1W H11 . 0.85(3) no
O2W H12 . 0.85(3) no
O2W H13 . 0.85(3) no
O3W H14 . 0.85(3) no
O3W H15 . 0.85(4) no
C1 C2 . 1.519(4) no
C2 H2A . 0.9700 no
C2 H2B . 0.9700 no
C3 C4 . 1.381(5) no
C3 C8 . 1.399(4) no
C4 C5 . 1.379(5) no
C4 H4 . 0.9300 no
C5 C6 . 1.389(5) no
C5 H5 . 0.9300 no
C6 C7 . 1.378(5) no
C6 H6 . 0.9300 no
C7 C8 . 1.386(4) no
C8 H8 . 0.9300 no
C9 C10 . 1.519(4) no
C9 H9A . 0.9700 no
C9 H9B . 0.9700 no

loop_
_geom_hbond_atom_site_label_D
_geom_hbond_atom_site_label_H
_geom_hbond_atom_site_label_A
_geom_hbond_site_symmetry_A
_geom_hbond_distance_DH
_geom_hbond_distance_HA
_geom_hbond_distance_DA
_geom_hbond_angle_DHA
_geom_hbond_publ_flag
O1W H10 O2 2_766 0.85(3) 1.89(3) 2.706(3) 159(4) yes
O1W H11 O1 2_666 0.85(3) 2.57(3) 3.161(4) 128(3) yes
O1W H11 O2W 2_666 0.85(3) 2.13(2) 2.849(4) 143(3) yes
O2W H12 O1 2_666 0.85(3) 2.08(2) 2.795(3) 142(3) yes
O2W H12 O3 2_666 0.85(3) 2.30(3) 3.025(3) 144(3) yes
O2W H13 O2 2_756 0.85(3) 1.94(3) 2.765(3) 162(4) yes
O3W H14 O6 2_447 0.85(3) 2.11(2) 2.903(4) 155(4) yes
O3W H15 O4 2_457 0.85(4) 2.35(3) 2.952(4) 129(3) yes
O3W H15 O5 2_457 0.85(4) 2.23(3) 2.983(4) 147(4) yes

loop_
_geom_torsion_atom_site_label_1
_geom_torsion_atom_site_label_2
_geom_torsion_atom_site_label_3
_geom_torsion_atom_site_label_4
_geom_torsion_site_symmetry_1
_geom_torsion
_geom_torsion_publ_flag
Mn1 O1 C1 O2 . -16.0(5) no
Mn1 O1 C1 C2 . 165.3(2) no
Mn2 O5 C10 O6 . -7.3(5) no
Mn2 O5 C10 C9 . 171.3(2) no
Mn2 O6 C10 O5 1_655 -95.2(4) no
Mn2 O6 C10 C9 1_655 86.1(3) no
O1 C1 C2 O3 . -13.3(4) no
O2 C1 C2 O3 . 167.9(3) no
O3 C3 C4 C5 . 178.8(3) no
O3 C3 C8 C7 . -179.0(3) no
O4 C7 C8 C3 . 178.4(3) no
O4 C9 C10 O5 . 5.7(4) no
O4 C9 C10 O6 . -175.6(3) no
O6 Mn2 O5 C10 2_547 60.5(3) no
O6 Mn2 O5 C10 1_455 -119.5(3) no
O1W Mn1 O1 C1 . -157.9(3) no
O1W Mn1 O1 C1 2_766 22.1(3) no
O2W Mn1 O1 C1 . 110.9(3) no
O2W Mn1 O1 C1 2_766 -69.1(3) no
O3W Mn2 O5 C10 . 155.4(3) no
O3W Mn2 O5 C10 2_447 -24.6(3) no
C2 O3 C3 C4 . -177.9(3) no
C2 O3 C3 C8 . 2.0(5) no
C3 O3 C2 C1 . -179.7(3) yes
C3 C4 C5 C6 . 0.2(6) no
C4 C3 C8 C7 . 0.8(5) no
C4 C5 C6 C7 . 1.0(6) no
C5 C6 C7 O4 . -179.4(3) no
C5 C6 C7 C8 . -1.2(5) no
C6 C7 C8 C3 . 0.3(5) no
C7 O4 C9 C10 . -173.5(3) yes
C8 C3 C4 C5 . -1.1(6) no
C9 O4 C7 C6 . -171.2(3) no
C9 O4 C7 C8 . 10.6(5) no
